data_4033607
loop_
_publ_author_name
'Zhao, Zi-Qiang'
'Zhao, Xiao-Li'
'Shi, Min'
'Zhao, Mei-Xin'

_publ_section_title
;
 <i>Cinchona</i> Alkaloid Squaramide-Catalyzed Asymmetric Ugi-Type
 Reaction of Isocyanoacetates with C,N-Cyclic Azomethine Imines: Access to
 Chiral Oxazole-Substituted Tetrahydroisoquinolines.
;
_journal_name_full 'The Journal of organic chemistry'
_journal_paper_doi 10.1021/acs.joc.9b01955
_journal_year 2019
_chemical_absolute_configuration ad
_chemical_formula_moiety 'C26 H24 Br N3 O4 S'
_chemical_formula_sum 'C26 H24 Br N3 O4 S'
_chemical_formula_weight 554.45
_space_group_crystal_system monoclinic
_space_group_IT_number 4
_space_group_name_Hall 'P 2yb'
_space_group_name_H-M_alt 'P 1 21 1'
_symmetry_space_group_name_Hall 'P 2yb'
_symmetry_space_group_name_H-M 'P 1 21 1'
_atom_sites_solution_hydrogens mixed
_atom_sites_solution_primary dual
_audit_creation_date 2019-01-04
_audit_creation_method
;
Olex2 1.2
(compiled 2018.05.29 svn.r3508 for OlexSys, GUI svn.r5506)
;
_cell_angle_alpha 90
_cell_angle_beta 116.482(2)
_cell_angle_gamma 90
_cell_formula_units_Z 2
_cell_length_a 11.8479(2)
_cell_length_b 10.01910(10)
_cell_length_c 11.9095(2)
_cell_measurement_reflns_used 18759
_cell_measurement_temperature 293(2)
_cell_measurement_theta_max 74.0850
_cell_measurement_theta_min 4.1420
_cell_volume 1265.39(4)
_computing_cell_refinement 'CrysAlisPro 1.171.39.32a (Rigaku OD, 2017)'
_computing_data_collection 'CrysAlisPro 1.171.39.32a (Rigaku OD, 2017)'
_computing_data_reduction 'CrysAlisPro 1.171.39.32a (Rigaku OD, 2017)'
_computing_molecular_graphics 'Olex2 (Dolomanov et al., 2009)'
_computing_publication_material 'Olex2 (Dolomanov et al., 2009)'
_computing_structure_refinement 'ShelXL (Sheldrick, 2015)'
_computing_structure_solution 'ShelXT (Sheldrick, 2015)'
_diffrn_ambient_temperature 293(2)
_diffrn_detector 'CCD plate'
_diffrn_measured_fraction_theta_full 1.000
_diffrn_measured_fraction_theta_max 0.986
_diffrn_measurement_details
;
List of Runs (angles in degrees, time in seconds):

  # Type    Start    End  Width  t~exp~   \w     \q     \k     \f   Frames
--------------------------------------------------------------------------
  1  \w    -23.00   5.00   1.00    1.00    --    0.00  57.00  90.00   28
  2  \w     -9.00  18.00   1.00    1.00    --    0.00 -38.00 -30.00   27
  3  \w     24.00  88.00   1.00    1.00    --    0.00  38.00-150.00   64
  4  \w    -22.00  63.00   1.00    1.00    --    0.00  57.00-120.00   85
  5  \w    -19.00  16.00   1.00    1.00    --    0.00  38.00-150.00   35
  6  \w    -19.00  44.00   1.00    1.00    --    0.00  57.00 150.00   63
  7  \w    -84.00 -27.00   1.00    1.00    --    0.00 -38.00 -30.00   57
  8  \w     47.00  87.00   1.00    1.00    --    0.00  38.00  30.00   40
  9  \w      8.00  88.00   1.00    1.00    --    0.00  57.00  90.00   80
 10  \w     19.00  59.00   1.00    1.00    --    0.00  57.00 -30.00   40
 11  \w    -16.00  66.00   1.00    1.00    --    0.00  57.00 -60.00   82
 12  \w    -17.00  44.00   1.00    1.00    --    0.00  38.00  30.00   61
 13  \w    152.00 183.00   1.00    1.00    --   95.80  77.00  30.00   31
 14  \w     65.00  91.00   1.00    1.00    --   95.80  77.00  30.00   26
 15  \w    118.00 185.00   1.00    1.00    --   95.80  60.00 -20.31   67
 16  \w     66.00 185.00   1.00    1.00    --   95.80  74.00 174.89  119
 17  \w     68.00 115.00   1.00    1.00    --   95.80  71.00 145.59   47
 18  \w     71.00  97.00   1.00    1.00    --   95.80  60.00 -20.31   26
 19  \w    128.00 185.00   1.00    1.00    --   95.80  58.00  71.14   57
 20  \w    148.00 174.00   1.00    1.00    --   95.80  65.00 135.01   26
 21  \w     69.00  94.00   1.00    1.00    --   95.80  65.00 135.01   25
 22  \w    100.00 173.00   1.00    1.00    --   95.80  75.00-129.96   73
 23  \w    113.00 181.00   1.00    1.00    --   95.80  61.00   0.00   68
 24  \w     65.00  98.00   1.00    1.00    --   95.80  77.00-120.00   33
 25  \w     35.00 118.00   1.00    1.00    --   95.80 -82.00  30.00   83
 26  \w     72.00 184.00   1.00    1.00    --   95.80  61.00  90.00  112
 27  \w     64.00  90.00   1.00    1.00    --   95.80  82.00-180.00   26
 28  \w     67.00  93.00   1.00    1.00    --   95.80  82.00-120.00   26
 29  \w     64.00  90.00   1.00    1.00    --   95.80  82.00 -30.00   26
 30  \w     77.00 110.00   1.00    1.00    --   95.80  45.00  30.00   33
 31  \w    117.00 183.00   1.00    1.00    --   95.80  77.00 -90.00   66
 32  \w     75.00 120.00   1.00    1.00    --   95.80  45.00-120.00   45
 33  \w     66.00  92.00   1.00    1.00    --   95.80  75.00-129.96   26
 34  \w    134.00 164.00   1.00    1.00    --   95.80  72.00 -62.20   30
 35  \w    158.00 185.00   1.00    1.00    --   95.80  77.00  90.00   27
 36  \w     65.00  90.00   1.00    1.00    --   95.80  77.00  90.00   25
 37  \w     65.00  91.00   1.00    1.00    --   95.80  77.00   0.00   26
 38  \w     65.00  90.00   1.00    1.00    --   95.80  77.00  60.00   25
 39  \w     66.00  92.00   1.00    1.00    --   95.80  82.00 150.00   26
 40  \w     65.00  90.00   1.00    1.00    --   95.80  77.00 -90.00   25
 41  \w     65.00  91.00   1.00    1.00    --   95.80  77.00-150.00   26
 42  \w     75.00 184.00   1.00    1.00    --   95.80  45.00 150.00  109
 43  \w     64.00  90.00   1.00    1.00    --   95.80  82.00 120.00   26
 44  \w     75.00 107.00   1.00    1.00    --   95.80  45.00  60.00   32
 45  \w    140.00 172.00   1.00    1.00    --   95.80  45.00  60.00   32
 46  \w     71.00  97.00   1.00    1.00    --   95.80  61.00   0.00   26
 47  \w     74.00 144.00   1.00    1.00    --   95.80  64.00 -61.30   70
 48  \w     65.00 102.00   1.00    1.00    --   95.80  77.00-180.00   37
 49  \w    149.00 185.00   1.00    1.00    --   95.80  82.00 -60.00   36
 50  \w     64.00  90.00   1.00    1.00    --   95.80  82.00-150.00   26
 51  \w     78.00 107.00   1.00    1.00    --   95.80  30.00   0.00   29
 52  \w     76.00 113.00   1.00    1.00    --   95.80  45.00 -60.00   37
 53  \w     63.00  89.00   1.00    1.00    --   95.80  82.00 -60.00   26
 54  \w     72.00  98.00   1.00    1.00    --   95.80  61.00 120.00   26
 55  \w     66.00 130.00   1.00    1.00    --   95.80  77.00 150.00   64
 56  \w     63.00  89.00   1.00    1.00    --   95.80  82.00 -90.00   26
 57  \w     63.00  89.00   1.00    1.00    --   95.80  82.00   0.00   26
 58  \w    149.00 174.00   1.00    1.00    --   95.80  82.00   0.00   25
 59  \w     67.00  93.00   1.00    1.00    --   95.80  82.00  60.00   26
 60  \w     55.00 123.00   1.00    1.00    --   95.80 -82.00-120.00   68
 61  \w     68.00 126.00   1.00    1.00    --   95.80 -82.00 150.00   58
 62  \w    138.00 181.00   1.00    1.00    --   95.80  45.00  30.00   43
 63  \w      7.00 119.00   1.00    1.00    --   95.80 -82.00  90.00  112
 64  \w     66.00  92.00   1.00    1.00    --   95.80  74.00 -29.93   26
 65  \w     68.00  94.00   1.00    1.00    --   95.80  72.00 -62.20   26
 66  \w     71.00 104.00   1.00    1.00    --   95.80  58.00  71.14   33
 67  \w     58.00 124.00   1.00    1.00    --   95.80 -82.00 -60.00   66
 68  \w     78.00 104.00   1.00    1.00    --   95.80  41.00 -76.05   26
;
_diffrn_measurement_device 'four-circle diffractometer'
_diffrn_measurement_device_type 'XtaLAB AFC12 (RINC): Kappa dual home/near'
_diffrn_measurement_method '\w scans'
_diffrn_orient_matrix_type 'CrysAlisPro convention (1999,Acta A55,543-557)'
_diffrn_orient_matrix_UB_11 0.0772698000
_diffrn_orient_matrix_UB_12 0.0076525000
_diffrn_orient_matrix_UB_13 0.1436538000
_diffrn_orient_matrix_UB_21 0.1223926000
_diffrn_orient_matrix_UB_22 0.0102416000
_diffrn_orient_matrix_UB_23 -0.0147312000
_diffrn_orient_matrix_UB_31 -0.0119618000
_diffrn_orient_matrix_UB_32 0.1532883000
_diffrn_orient_matrix_UB_33 -0.0061370000
_diffrn_radiation_monochromator graphite
_diffrn_radiation_probe x-ray
_diffrn_radiation_type CuK\a
_diffrn_radiation_wavelength 1.54184
_diffrn_reflns_av_R_equivalents 0.1046
_diffrn_reflns_av_unetI/netI 0.0480
_diffrn_reflns_Laue_measured_fraction_full 1.000
_diffrn_reflns_Laue_measured_fraction_max 0.986
_diffrn_reflns_limit_h_max 14
_diffrn_reflns_limit_h_min -14
_diffrn_reflns_limit_k_max 11
_diffrn_reflns_limit_k_min -11
_diffrn_reflns_limit_l_max 14
_diffrn_reflns_limit_l_min -14
_diffrn_reflns_number 28598
_diffrn_reflns_point_group_measured_fraction_full 0.948
_diffrn_reflns_point_group_measured_fraction_max 0.928
_diffrn_reflns_theta_full 67.684
_diffrn_reflns_theta_max 74.550
_diffrn_reflns_theta_min 4.147
_diffrn_source 'fine-focus sealed X-ray tube'
_diffrn_source_type 'Enhance (Cu) X-ray Source'
_exptl_absorpt_coefficient_mu 3.297
_exptl_absorpt_correction_T_max 1.00000
_exptl_absorpt_correction_T_min 0.33494
_exptl_absorpt_correction_type multi-scan
_exptl_absorpt_process_details
;
CrysAlisPro 1.171.39.32a (Rigaku Oxford Diffraction, 2017)
Empirical absorption correction using spherical harmonics,
 implemented in SCALE3 ABSPACK scaling algorithm.
;
_exptl_crystal_colour 'clear light colourless'
_exptl_crystal_colour_lustre clear
_exptl_crystal_colour_modifier light
_exptl_crystal_colour_primary colourless
_exptl_crystal_density_diffrn 1.455
_exptl_crystal_description block
_exptl_crystal_F_000 568
_exptl_crystal_size_max 0.42
_exptl_crystal_size_mid 0.36
_exptl_crystal_size_min 0.35
_refine_diff_density_max 0.578
_refine_diff_density_min -0.651
_refine_diff_density_rms 0.078
_refine_ls_abs_structure_details
;
 Flack x determined using 1857 quotients [(I+)-(I-)]/[(I+)+(I-)]
 (Parsons, Flack and Wagner, Acta Cryst. B69 (2013) 249-259).
;
_refine_ls_abs_structure_Flack -0.037(13)
_refine_ls_extinction_method none
_refine_ls_goodness_of_fit_ref 1.054
_refine_ls_hydrogen_treatment constr
_refine_ls_matrix_type full
_refine_ls_number_parameters 318
_refine_ls_number_reflns 4806
_refine_ls_number_restraints 1
_refine_ls_restrained_S_all 1.054
_refine_ls_R_factor_all 0.0436
_refine_ls_R_factor_gt 0.0420
_refine_ls_shift/su_max 0.000
_refine_ls_shift/su_mean 0.000
_refine_ls_structure_factor_coef Fsqd
_refine_ls_weighting_details 'w=1/[\s^2^(Fo^2^)+(0.0759P)^2^] where P=(Fo^2^+2Fc^2^)/3'
_refine_ls_weighting_scheme calc
_refine_ls_wR_factor_gt 0.1106
_refine_ls_wR_factor_ref 0.1116
_reflns_Friedel_coverage 0.777
_reflns_Friedel_fraction_full 0.889
_reflns_Friedel_fraction_max 0.862
_reflns_number_gt 4590
_reflns_number_total 4806
_reflns_threshold_expression 'I > 2\s(I)'
_cod_data_source_file jo9b01955_si_002.cif
_cod_data_source_block exp_622
_cod_original_cell_volume 1265.38(4)
_cod_database_code 4033607
_shelx_shelxl_version_number 2016/6
_shelx_space_group_comment
;
The symmetry employed for this shelxl refinement is uniquely defined
by the following loop, which should always be used as a source of
symmetry information in preference to the above space-group names.
They are only intended as comments.
;
_reflns_odcompleteness_completeness 99.96
_reflns_odcompleteness_iscentric 1
_reflns_odcompleteness_theta 66.97
_olex2_refinement_description
;
1. Fixed Uiso
 At 1.2 times of:
  All C(H) groups, All C(H,H) groups, All N(H) groups
 At 1.5 times of:
  All C(H,H,H) groups
2.a Riding coordinates:
 N2(H2)
2.b Ternary CH refined with riding coordinates:
 C1(H1)
2.c Secondary CH2 refined with riding coordinates:
 C8(H8A,H8B), C9(H9A,H9B)
2.d Aromatic/amide H refined with riding coordinates:
 C3(H3), C4(H4), C5(H5), C6(H6), C14(H14), C16(H16), C17(H17), C18(H18),
 C20(H20), C21(H21), C23(H23), C24(H24)
2.e Idealised Me refined as rotating group:
 C25(H25A,H25B,H25C), C26(H26A,H26B,H26C)
;
_olex2_submission_special_instructions 'No special instructions were received'
_oxdiff_exptl_absorpt_empirical_details
;
Empirical correction (ABSPACK) includes:
- Absorption correction using spherical harmonics
- Frame scaling
;
_oxdiff_exptl_absorpt_empirical_full_max 5.398
_oxdiff_exptl_absorpt_empirical_full_min 0.248

loop_
_space_group_symop_operation_xyz
'x, y, z'
'-x, y+1/2, -z'

loop_
_atom_site_label
_atom_site_type_symbol
_atom_site_fract_x
_atom_site_fract_y
_atom_site_fract_z
_atom_site_U_iso_or_equiv
_atom_site_adp_type
_atom_site_occupancy
_atom_site_site_symmetry_order
_atom_site_calc_flag
_atom_site_refinement_flags_posn
Br1 Br 0.20240(4) -0.00701(6) -0.23183(4) 0.03430(17) Uani 1 1 d .
S1 S 0.26637(10) 0.32915(12) 0.50524(11) 0.0253(3) Uani 1 1 d .
O1 O 0.2169(2) 0.4900(5) 0.1979(3) 0.0237(6) Uani 1 1 d .
O2 O 0.0932(3) 0.3550(4) 0.0298(3) 0.0314(8) Uani 1 1 d .
O3 O 0.1736(3) 0.3191(4) 0.3769(3) 0.0351(8) Uani 1 1 d .
O4 O 0.3322(3) 0.2129(4) 0.5716(4) 0.0316(8) Uani 1 1 d .
N1 N 0.3346(4) 0.5615(4) 0.4645(4) 0.0211(8) Uani 1 1 d .
N2 N 0.3783(4) 0.4308(4) 0.5117(4) 0.0245(8) Uani 1 1 d .
H2 H 0.423386 0.396527 0.479052 0.029 Uiso 1 1 d R
N3 N 0.4116(3) 0.4250(4) 0.2388(3) 0.0216(8) Uani 1 1 d .
C1 C 0.3887(4) 0.5994(5) 0.3782(4) 0.0217(9) Uani 1 1 d .
H1 H 0.480739 0.593201 0.424154 0.026 Uiso 1 1 calc R
C2 C 0.3543(4) 0.7418(5) 0.3338(4) 0.0218(9) Uani 1 1 d .
C3 C 0.3745(4) 0.7867(5) 0.2325(4) 0.0262(10) Uani 1 1 d .
H3 H 0.403307 0.727147 0.191185 0.031 Uiso 1 1 calc R
C4 C 0.3522(4) 0.9174(6) 0.1933(4) 0.0282(10) Uani 1 1 d .
H4 H 0.367996 0.946169 0.127414 0.034 Uiso 1 1 calc R
C5 C 0.3053(4) 1.0078(7) 0.2535(4) 0.0290(10) Uani 1 1 d .
H5 H 0.287595 1.095780 0.226419 0.035 Uiso 1 1 calc R
C6 C 0.2863(4) 0.9625(5) 0.3537(4) 0.0275(11) Uani 1 1 d .
H6 H 0.256357 1.021617 0.394387 0.033 Uiso 1 1 calc R
C7 C 0.3108(4) 0.8307(5) 0.3953(4) 0.0230(9) Uani 1 1 d .
C8 C 0.2948(5) 0.7870(5) 0.5091(5) 0.0280(11) Uani 1 1 d .
H8A H 0.323591 0.857423 0.571451 0.034 Uiso 1 1 calc R
H8B H 0.206218 0.771123 0.484959 0.034 Uiso 1 1 calc R
C9 C 0.3689(4) 0.6611(5) 0.5650(4) 0.0249(10) Uani 1 1 d .
H9A H 0.458601 0.679582 0.601285 0.030 Uiso 1 1 calc R
H9B H 0.349236 0.627600 0.630614 0.030 Uiso 1 1 calc R
C10 C 0.3445(4) 0.5018(6) 0.2718(4) 0.0218(8) Uani 1 1 d .
C11 C 0.2072(4) 0.3940(5) 0.1143(4) 0.0225(9) Uani 1 1 d .
C12 C 0.3241(4) 0.3518(5) 0.1343(4) 0.0197(9) Uani 1 1 d .
C13 C 0.3648(4) 0.2571(5) 0.0669(4) 0.0230(10) Uani 1 1 d .
C14 C 0.2779(4) 0.1805(5) -0.0315(4) 0.0200(9) Uani 1 1 d .
H14 H 0.192439 0.184619 -0.052362 0.024 Uiso 1 1 calc R
C15 C 0.3209(4) 0.0981(5) -0.0978(4) 0.0259(10) Uani 1 1 d .
C16 C 0.4472(4) 0.0899(5) -0.0716(4) 0.0245(9) Uani 1 1 d .
H16 H 0.473586 0.036170 -0.119114 0.029 Uiso 1 1 calc R
C17 C 0.5330(4) 0.1650(6) 0.0283(5) 0.0284(10) Uani 1 1 d .
H17 H 0.618424 0.159689 0.049266 0.034 Uiso 1 1 calc R
C18 C 0.4936(4) 0.2471(5) 0.0970(4) 0.0227(9) Uani 1 1 d .
H18 H 0.552546 0.296158 0.163629 0.027 Uiso 1 1 calc R
C19 C 0.1958(4) 0.4070(5) 0.5901(4) 0.0256(10) Uani 1 1 d .
C20 C 0.2498(4) 0.3892(5) 0.7190(4) 0.0274(10) Uani 1 1 d .
H20 H 0.317798 0.331638 0.758426 0.033 Uiso 1 1 calc R
C21 C 0.2008(4) 0.4584(5) 0.7882(5) 0.0284(11) Uani 1 1 d .
H21 H 0.236155 0.446156 0.874556 0.034 Uiso 1 1 calc R
C22 C 0.1004(4) 0.5455(6) 0.7311(5) 0.0292(11) Uani 1 1 d .
C23 C 0.0452(5) 0.5606(7) 0.6005(5) 0.0373(13) Uani 1 1 d .
H23 H -0.024084 0.616532 0.560695 0.045 Uiso 1 1 calc R
C24 C 0.0941(4) 0.4915(7) 0.5298(4) 0.0323(10) Uani 1 1 d .
H24 H 0.058612 0.502290 0.443232 0.039 Uiso 1 1 calc R
C25 C 0.0510(6) 0.6214(7) 0.8083(6) 0.0449(15) Uani 1 1 d .
H25A H -0.016452 0.572019 0.812528 0.067 Uiso 1 1 calc GR
H25B H 0.020197 0.706718 0.770298 0.067 Uiso 1 1 calc GR
H25C H 0.117528 0.633975 0.891390 0.067 Uiso 1 1 calc GR
C26 C -0.0136(4) 0.4179(6) 0.0372(5) 0.0340(12) Uani 1 1 d .
H26A H -0.090207 0.376574 -0.021900 0.051 Uiso 1 1 calc GR
H26B H -0.015140 0.511133 0.018085 0.051 Uiso 1 1 calc GR
H26C H -0.005945 0.407515 0.120455 0.051 Uiso 1 1 calc GR

loop_
_atom_site_aniso_label
_atom_site_aniso_U_11
_atom_site_aniso_U_22
_atom_site_aniso_U_33
_atom_site_aniso_U_23
_atom_site_aniso_U_13
_atom_site_aniso_U_12
Br1 0.0357(2) 0.0354(3) 0.0346(3) -0.0130(2) 0.01815(19) -0.0058(2)
S1 0.0321(5) 0.0187(7) 0.0312(6) -0.0024(4) 0.0198(5) -0.0046(5)
O1 0.0260(13) 0.0228(18) 0.0261(13) -0.0016(16) 0.0150(11) 0.0045(16)
O2 0.0222(15) 0.039(2) 0.0328(18) -0.0084(16) 0.0125(13) 0.0018(14)
O3 0.0398(18) 0.035(2) 0.0320(18) -0.0093(16) 0.0177(15) -0.0119(16)
O4 0.0405(18) 0.019(2) 0.046(2) -0.0003(16) 0.0291(16) -0.0012(15)
N1 0.0317(19) 0.012(2) 0.0283(19) 0.0003(15) 0.0213(16) -0.0005(15)
N2 0.0325(19) 0.018(2) 0.030(2) 0.0003(17) 0.0209(16) 0.0016(17)
N3 0.0242(16) 0.019(2) 0.0266(18) -0.0008(16) 0.0158(14) -0.0013(15)
C1 0.029(2) 0.020(3) 0.023(2) -0.0008(18) 0.0181(17) 0.0000(17)
C2 0.0246(19) 0.015(3) 0.028(2) -0.0002(17) 0.0133(17) -0.0004(16)
C3 0.031(2) 0.027(3) 0.025(2) 0.0000(19) 0.0158(18) 0.0000(19)
C4 0.032(2) 0.028(3) 0.027(2) 0.003(2) 0.0152(19) -0.002(2)
C5 0.030(2) 0.019(3) 0.037(2) 0.001(2) 0.0135(17) 0.001(2)
C6 0.029(2) 0.024(3) 0.033(2) -0.0024(19) 0.0163(18) 0.0010(17)
C7 0.0255(19) 0.018(3) 0.030(2) -0.0039(19) 0.0165(17) -0.0041(17)
C8 0.038(2) 0.020(3) 0.034(2) -0.003(2) 0.024(2) -0.003(2)
C9 0.032(2) 0.023(3) 0.025(2) -0.0038(19) 0.0179(18) -0.0053(19)
C10 0.0250(17) 0.017(2) 0.0263(18) 0.000(2) 0.0144(15) 0.000(2)
C11 0.0243(19) 0.021(3) 0.026(2) -0.0017(18) 0.0141(17) 0.0006(17)
C12 0.0250(19) 0.014(2) 0.024(2) 0.0025(17) 0.0150(16) 0.0002(16)
C13 0.027(2) 0.024(3) 0.023(2) 0.0042(18) 0.0162(17) 0.0029(17)
C14 0.0251(19) 0.013(2) 0.026(2) 0.0000(17) 0.0147(16) -0.0006(16)
C15 0.032(2) 0.023(3) 0.026(2) -0.0028(19) 0.0148(18) -0.0029(19)
C16 0.031(2) 0.018(3) 0.031(2) 0.0005(18) 0.0201(18) 0.0018(18)
C17 0.027(2) 0.026(3) 0.038(2) 0.002(2) 0.020(2) 0.002(2)
C18 0.0245(19) 0.021(3) 0.025(2) -0.0005(18) 0.0133(16) -0.0003(17)
C19 0.027(2) 0.023(3) 0.031(2) 0.003(2) 0.0168(18) -0.0033(18)
C20 0.030(2) 0.024(3) 0.033(2) 0.008(2) 0.0182(19) 0.0044(19)
C21 0.035(2) 0.024(3) 0.032(2) 0.0062(19) 0.0206(19) 0.0050(18)
C22 0.032(2) 0.025(3) 0.035(2) 0.007(2) 0.019(2) 0.0051(19)
C23 0.028(2) 0.046(4) 0.037(3) 0.010(2) 0.015(2) 0.014(2)
C24 0.0283(19) 0.042(3) 0.026(2) 0.002(3) 0.0117(16) 0.005(3)
C25 0.054(3) 0.048(4) 0.043(3) 0.009(3) 0.030(3) 0.019(3)
C26 0.0204(19) 0.043(4) 0.043(3) -0.001(3) 0.0183(19) 0.003(2)

loop_
_atom_type_symbol
_atom_type_description
_atom_type_scat_dispersion_real
_atom_type_scat_dispersion_imag
_atom_type_scat_source
C C 0.0181 0.0091 'International Tables Vol C Tables 4.2.6.8 and 6.1.1.4'
H H 0.0000 0.0000 'International Tables Vol C Tables 4.2.6.8 and 6.1.1.4'
Br Br -0.6763 1.2805 'International Tables Vol C Tables 4.2.6.8 and 6.1.1.4'
N N 0.0311 0.0180 'International Tables Vol C Tables 4.2.6.8 and 6.1.1.4'
O O 0.0492 0.0322 'International Tables Vol C Tables 4.2.6.8 and 6.1.1.4'
S S 0.3331 0.5567 'International Tables Vol C Tables 4.2.6.8 and 6.1.1.4'

loop_
_geom_angle_atom_site_label_1
_geom_angle_atom_site_label_2
_geom_angle_atom_site_label_3
_geom_angle
O3 S1 N2 108.2(2)
O3 S1 C19 108.1(2)
O4 S1 O3 120.2(3)
O4 S1 N2 104.4(2)
O4 S1 C19 109.0(2)
N2 S1 C19 106.2(2)
C11 O1 C10 104.0(3)
C11 O2 C26 116.4(4)
N2 N1 C1 108.4(3)
N2 N1 C9 112.4(4)
C9 N1 C1 110.0(4)
S1 N2 H2 112.4
N1 N2 S1 113.9(3)
N1 N2 H2 112.1
C10 N3 C12 105.5(4)
N1 C1 H1 108.3
N1 C1 C2 110.6(4)
N1 C1 C10 108.8(4)
C2 C1 H1 108.3
C10 C1 H1 108.3
C10 C1 C2 112.5(4)
C3 C2 C1 118.7(4)
C7 C2 C1 121.7(4)
C7 C2 C3 119.5(5)
C2 C3 H3 119.5
C4 C3 C2 121.1(4)
C4 C3 H3 119.5
C3 C4 H4 120.1
C3 C4 C5 119.8(5)
C5 C4 H4 120.1
C4 C5 H5 120.7
C6 C5 C4 118.6(6)
C6 C5 H5 120.7
C5 C6 H6 119.1
C5 C6 C7 121.9(5)
C7 C6 H6 119.1
C2 C7 C6 119.2(4)
C2 C7 C8 120.6(5)
C6 C7 C8 120.2(4)
C7 C8 H8A 109.5
C7 C8 H8B 109.5
H8A C8 H8B 108.1
C9 C8 C7 110.9(4)
C9 C8 H8A 109.5
C9 C8 H8B 109.5
N1 C9 C8 108.2(4)
N1 C9 H9A 110.1
N1 C9 H9B 110.1
C8 C9 H9A 110.1
C8 C9 H9B 110.1
H9A C9 H9B 108.4
O1 C10 C1 117.9(4)
N3 C10 O1 113.9(4)
N3 C10 C1 128.1(4)
O1 C11 C12 110.2(4)
O2 C11 O1 119.3(4)
O2 C11 C12 130.5(4)
N3 C12 C13 121.8(4)
C11 C12 N3 106.4(4)
C11 C12 C13 131.7(4)
C14 C13 C12 121.3(4)
C14 C13 C18 119.0(4)
C18 C13 C12 119.6(4)
C13 C14 H14 120.5
C15 C14 C13 119.0(4)
C15 C14 H14 120.5
C14 C15 Br1 119.1(3)
C14 C15 C16 122.7(4)
C16 C15 Br1 118.3(4)
C15 C16 H16 121.2
C15 C16 C17 117.6(4)
C17 C16 H16 121.2
C16 C17 H17 119.4
C18 C17 C16 121.2(4)
C18 C17 H17 119.4
C13 C18 H18 119.8
C17 C18 C13 120.4(4)
C17 C18 H18 119.8
C20 C19 S1 118.5(4)
C24 C19 S1 120.1(4)
C24 C19 C20 121.3(5)
C19 C20 H20 120.5
C19 C20 C21 119.0(5)
C21 C20 H20 120.5
C20 C21 H21 119.4
C22 C21 C20 121.3(5)
C22 C21 H21 119.4
C21 C22 C23 119.1(5)
C21 C22 C25 120.3(5)
C23 C22 C25 120.6(5)
C22 C23 H23 120.0
C24 C23 C22 120.1(5)
C24 C23 H23 120.0
C19 C24 C23 119.3(4)
C19 C24 H24 120.4
C23 C24 H24 120.4
C22 C25 H25A 109.5
C22 C25 H25B 109.5
C22 C25 H25C 109.5
H25A C25 H25B 109.5
H25A C25 H25C 109.5
H25B C25 H25C 109.5
O2 C26 H26A 109.5
O2 C26 H26B 109.5
O2 C26 H26C 109.5
H26A C26 H26B 109.5
H26A C26 H26C 109.5
H26B C26 H26C 109.5

loop_
_geom_bond_atom_site_label_1
_geom_bond_atom_site_label_2
_geom_bond_distance
Br1 C15 1.905(5)
S1 O3 1.434(4)
S1 O4 1.429(4)
S1 N2 1.647(4)
S1 C19 1.756(5)
O1 C10 1.373(5)
O1 C11 1.352(6)
O2 C11 1.333(5)
O2 C26 1.450(5)
N1 N2 1.428(5)
N1 C1 1.483(5)
N1 C9 1.470(6)
N2 H2 0.8601
N3 C10 1.288(6)
N3 C12 1.418(6)
C1 H1 0.9800
C1 C2 1.513(7)
C1 C10 1.498(6)
C2 C3 1.405(6)
C2 C7 1.390(6)
C3 H3 0.9300
C3 C4 1.375(7)
C4 H4 0.9300
C4 C5 1.414(7)
C5 H5 0.9300
C5 C6 1.386(7)
C6 H6 0.9300
C6 C7 1.394(7)
C7 C8 1.514(6)
C8 H8A 0.9700
C8 H8B 0.9700
C8 C9 1.511(7)
C9 H9A 0.9700
C9 H9B 0.9700
C11 C12 1.363(6)
C12 C13 1.457(6)
C13 C14 1.396(6)
C13 C18 1.406(6)
C14 H14 0.9300
C14 C15 1.386(6)
C15 C16 1.389(6)
C16 H16 0.9300
C16 C17 1.392(7)
C17 H17 0.9300
C17 C18 1.380(7)
C18 H18 0.9300
C19 C20 1.385(6)
C19 C24 1.383(7)
C20 H20 0.9300
C20 C21 1.387(7)
C21 H21 0.9300
C21 C22 1.385(7)
C22 C23 1.402(7)
C22 C25 1.498(7)
C23 H23 0.9300
C23 C24 1.400(7)
C24 H24 0.9300
C25 H25A 0.9600
C25 H25B 0.9600
C25 H25C 0.9600
C26 H26A 0.9600
C26 H26B 0.9600
C26 H26C 0.9600
